data_2004433
loop_
_publ_author_name
'Nieslanik, B.'
'Duesler, E. N.'
'Miao, L.'
'Jackels, S. C.'
'Paine, R. T.'

_publ_section_title
;
 Pyo~2~[18]diene-N~6~.4HBr.H~2~O
;
_journal_issue 1
_journal_name_full 'Acta Crystallographica Section C'
_journal_page_first 205
_journal_page_last 207
_journal_paper_doi 10.1107/S0108270195009632
_journal_volume 52
_journal_year 1996
_chemical_formula_moiety 'C18 H32 Br4 N6 O1'
_chemical_formula_sum 'C18 H32 Br4 N6 O'
_chemical_formula_weight 668.1
_space_group_IT_number 15
_symmetry_cell_setting monoclinic
_symmetry_space_group_name_Hall '-C 2yc'
_symmetry_space_group_name_H-M 'C 1 2/c 1'
_atom_type_scat_source IntTabIV
_cell_angle_alpha 90.
_cell_angle_beta 117.58(3)
_cell_angle_gamma 90.
_cell_formula_units_Z 4
_cell_length_a 20.480(4)
_cell_length_b 10.952(2)
_cell_length_c 12.931(3)
_cell_measurement_reflns_used 25
_cell_measurement_temperature 293
_cell_measurement_theta_max 20
_cell_measurement_theta_min 4
_cell_volume 2570.8(12)
_computing_data_collection 'Siemens R3M/V software'
_computing_data_reduction 'SHELXTL-Plus (VMS) (Sheldrick, 1991)'
_computing_structure_refinement 'SHELXTL-Plus (VMS)'
_computing_structure_solution 'SHELXTL-Plus (VMS)'
_diffrn_measurement_device 'Siemens R3m/V'
_diffrn_measurement_method \w
_diffrn_radiation_type MoK\a
_diffrn_radiation_wavelength 0.71073
_diffrn_reflns_av_R_equivalents 0.0225
_diffrn_reflns_limit_h_max 26
_diffrn_reflns_limit_h_min -26
_diffrn_reflns_limit_k_max 14
_diffrn_reflns_limit_k_min -14
_diffrn_reflns_limit_l_max 16
_diffrn_reflns_limit_l_min -16
_diffrn_reflns_number 6185
_diffrn_reflns_theta_max 22.5
_diffrn_standards_decay_% 0.93-1.03
_diffrn_standards_interval_count 97
_diffrn_standards_number 3
_exptl_absorpt_coefficient_mu 6.223
_exptl_absorpt_correction_T_max 0.9634
_exptl_absorpt_correction_T_min 0.6459
_exptl_absorpt_correction_type 'empirical, SHELXTL-Plus (Sheldrick, 1991)'
_exptl_crystal_colour colorless
_exptl_crystal_density_diffrn 1.726
_exptl_crystal_description prism
_exptl_crystal_size_max 0.230
_exptl_crystal_size_mid 0.207
_exptl_crystal_size_min 0.207
_refine_diff_density_max 0.88
_refine_diff_density_min -0.95
_refine_ls_extinction_method none
_refine_ls_goodness_of_fit_obs 0.99
_refine_ls_hydrogen_treatment noref
_refine_ls_number_parameters 132
_refine_ls_number_reflns 2942
_refine_ls_R_factor_obs 0.0596
_refine_ls_shift/esd_max 0.003
_refine_ls_structure_factor_coef F
_refine_ls_weighting_details 'w = 1/[\s^2^(F) + 0.001F^2^]'
_refine_ls_weighting_scheme calc
_refine_ls_wR_factor_obs 0.0582
_reflns_number_observed 1265
_reflns_number_total 2942
_reflns_observed_criterion F>2\s(F)
_cod_data_source_file pt1017.cif
_cod_data_source_block pt1017a
_cod_depositor_comments
;
The following automatic conversions were performed:

'_refine_ls_weighting_scheme' value 'w = 1/[\s^2^(F) + 0.001F^2^]'
was changed to 'calc'. New tag '_refine_ls_weighting_details' was
created. The value of the new tag was set to 'w = 1/[\s^2^(F) +
0.001F^2^]'.

Automatic conversion script
Id: cif_fix_values 3143 2015-03-26 13:38:13Z robertas 
;
_cod_original_cell_volume 2570.6(9)
_cod_original_sg_symbol_H-M 'C 2/c'
_cod_original_formula_sum 'C18 H32 Br4 N6 O1'
_cod_database_code 2004433

loop_
_symmetry_equiv_pos_as_xyz
x,y,z
x,-y,1/2+z
-x,-y,-z
-x,y,1/2-z
1/2+x,1/2+y,z
1/2+x,1/2-y,1/2+z
1/2-x,1/2-y,-z
1/2-x,1/2+y,1/2-z

loop_
_atom_site_label
_atom_site_fract_x
_atom_site_fract_y
_atom_site_fract_z
_atom_site_U_iso_or_equiv
Br(1) .1902(1) .2064(1) .7862(1) .045(1)
Br(2) .3685(1) .2958(1) .7352(1) .055(1)
N(1) .3792(5) .1022(9) .0180(8) .037(5)
N(2) .2549(5) -.0337(8) -.0419(8) .037(4)
N(3) .1532(5) .1596(7) .0041(8) .035(4)
C(1) .4386(7) .1743(10) .0635(9) .037(6)
C(2) .5104(6) .1310(13) .1264(9) .046(6)
C(3) .5197(7) .0066(12) .1412(10) .049(6)
C(4) .4596(7) -.0694(12) .0988(9) .044(6)
C(5) .3907(7) -.0183(11) .0362(9) .036(5)
C(6) .3229(6) -.0972(12) -.0224(10) .048(7)
C(7) .2459(7) -.0153(10) .0655(10) .045(6)
C(8) .1681(7) .0255(10) .0365(11) .045(6)
C(9) .0737(6) .1919(11) -.0411(10) .043(6)
O(1) .5000 .5137(12) .2500 .094(9)
H(2B) .2546 .0450 -.0748 .047
H(2C) .2138 -.0807 -.0963 .047
H(3B) .1677 .1776 -.0549 .044
H(3C) .1818 .2079 .0722 .044
H(2A) .5517 .1858 .1582 .057
H(3A) .5685 -.0271 .1812 .060
H(4A) .4654 -.1559 .1124 .055
H(6A) .3290 -.1675 .0257 .060
H(6B) .3180 -.1229 -.0966 .060
H(7A) .2562 -.0908 .1079 .056
H(7B) .2801 .0459 .1132 .056
H(8A) .1603 .0108 .1031 .056
H(8B) .1339 -.0221 -.0283 .056
H(9A) .0454 .1486 -.1128 .054
H(9B) .0580 .1681 .0153 .054
H(1) .5337 .5654 .2540 .110

loop_
_geom_angle_atom_site_label_1
_geom_angle_atom_site_label_2
_geom_angle_atom_site_label_3
_geom_angle_site_symmetry_3
_geom_angle
_geom_angle_publ_flag
C(1) N(1) C(5) . 117.0(9) yes
C(6) N(2) C(7) . 114.7(8) yes
C(8) N(3) C(9) . 112.4(9) yes
N(1) C(1) C(9) 7 117.2(10) yes
C(2) C(3) C(4) . 120.3(12) yes
N(1) C(5) C(6) . 115.4(10) yes
N(2) C(6) C(5) . 113.2(10) yes
N(3) C(8) C(7) . 113.9(11) yes
H(1) O(1) H(1) 4_655 99.5(13) yes
N(1) C(1) C(2) . 123.7(11) yes
C(2) C(1) C(9) 7 119.0(11) yes
C(1) C(2) C(3) . 117.3(11) yes
C(3) C(4) C(5) . 118.2(12) yes
N(1) C(5) C(4) . 123.4(11) yes
C(4) C(5) C(6) . 121.1(11) yes
N(2) C(7) C(8) . 112.0(9) yes
N(3) C(9) C(1) 7 111.3(8) yes
H(2B) N(2) C(6) . 108.2(7) no
H(2B) N(2) C(7) . 108.2(5) no
H(3B) N(3) C(8) . 108.8(8) no
H(3B) N(3) C(9) . 108.9(6) no
C(1) C(2) H(2A) . 121.3(7) no
H(2A) C(2) C(3) . 121.4(7) no
C(3) C(4) H(4A) . 120.9(7) no
H(4A) C(4) C(5) . 120.9(7) no
C(5) C(6) H(6A) . 108.7(6) no
C(5) C(6) H(6B) . 108.4(8) no
N(2) C(7) H(7A) . 109.0(5) no
H(7A) C(7) H(7B) . 109.50(10) no
H(7A) C(7) C(8) . 108.8(7) no
C(7) C(8) H(8A) . 108.6(7) no
C(7) C(8) H(8B) . 108.3(6) no
N(3) C(9) H(9A) . 108.9(6) no
H(9A) C(9) H(9B) . 109.50(10) no
H(9A) C(9) C(1) 7 108.9(6) no
H(2B) N(2) H(2C) . 109.50(10) no
H(2C) N(2) C(6) . 108.2(5) no
H(2C) N(2) C(7) . 108.0(5) no
H(3B) N(3) H(3C) . 109.50(10) no
H(3C) N(3) C(8) . 108.7(5) no
H(3C) N(3) C(9) . 108.7(6) no
C(2) C(3) H(3A) . 119.8(7) no
H(3A) C(3) C(4) . 119.9(8) no
N(2) C(6) H(6A) . 108.7(7) no
N(2) C(6) H(6B) . 108.4(6) no
H(6A) C(6) H(6B) . 109.50(10) no
N(2) C(7) H(7B) . 108.8(6) no
H(7B) C(7) C(8) . 108.8(6) no
N(3) C(8) H(8A) . 108.3(7) no
N(3) C(8) H(8B) . 108.2(5) no
H(8A) C(8) H(8B) . 109.50(10) no
N(3) C(9) H(9B) . 109.0(6) no
H(9B) C(9) C(1) 7 109.0(6) no

loop_
_geom_bond_atom_site_label_1
_geom_bond_atom_site_label_2
_geom_bond_site_symmetry_2
_geom_bond_distance
_geom_bond_publ_flag
N(1) C(1) . 1.337(15) yes
N(2) C(6) . 1.469(16) yes
N(3) C(8) . 1.518(13) yes
C(1) C(2) . 1.395(16) yes
C(5) C(6) . 1.508(16) yes
C(3) C(4) . 1.373(18) yes
C(4) C(5) . 1.379(16) yes
N(1) C(5) . 1.343(15) yes
N(2) C(7) . 1.497(18) yes
N(3) C(9) . 1.494(14) yes
C(1) C(9) 7 1.492(16) yes
C(2) C(3) . 1.38(2) yes
C(7) C(8) . 1.525(19) yes
O(1) H(1) . 0.876(9) no
N(2) H(2B) . 0.960 no
N(3) H(3B) . 0.960 no
C(2) H(2A) . 0.960 no
C(3) H(3A) . 0.960 no
C(4) H(4A) . 0.960 no
C(6) H(6B) . 0.960 no
C(7) H(7B) . 0.960 no
C(8) H(8A) . 0.960 no
C(9) H(9A) . 0.960 no
N(2) H(2C) . 0.960 no
N(3) H(3C) . 0.960 no
C(6) H(6A) . 0.960 no
C(7) H(7A) . 0.960 no
C(8) H(8B) . 0.960 no
C(9) H(9B) . 0.960 no
O(1) H(1) 4_655 0.876(9) no

loop_
_geom_contact_atom_site_label_1
_geom_contact_atom_site_label_2
_geom_contact_distance
_geom_contact_site_symmetry_1
_geom_contact_site_symmetry_2
_geom_contact_publ_flag
Br(1) H(3B) 2.325 1_554 . yes
Br(1) H(2B) 2.429 1_554 . yes
Br(2) H(2C) 2.256 8_545 . yes
Br(1) H(3C) 2.581 7_556 . yes
Br(2) H(1) 2.465 3_666 . yes
Br(2) H(1) 2.465 2_564 4_655 yes
